data_1508456
loop_
_publ_author_name
'Furuta, Keisuke'
'Kohno, Shuhei'
'Shirahata, Takashi'
'Yamasaki, Koya'
'Hino, Shojun'
'Misaki, Yohji'

_publ_section_title
;
 Synthesis and Properties of
 2-Alkylidene-1,3-dithiolo[4,5-d]-4,5-ethylenediselenotetrathiafulvalene
 Derivatives and Crystal Structures of Their Cation Radical Salts
;
_journal_issue 2
_journal_name_full Crystals
_journal_page_first 393
_journal_page_last 412
_journal_paper_doi 10.3390/cryst2020393
_journal_volume 2
_journal_year 2012
_chemical_formula_sum 'C14 H12 I3 S6 Se2'
_chemical_formula_weight 911.22
_space_group_IT_number 2
_symmetry_cell_setting triclinic
_symmetry_Int_Tables_number 2
_symmetry_space_group_name_Hall '-P 1'
_symmetry_space_group_name_H-M 'P -1'
_atom_sites_solution_hydrogens geom
_atom_sites_solution_primary direct
_atom_sites_solution_secondary difmap
_cell_angle_alpha 84.118(11)
_cell_angle_beta 89.712(13)
_cell_angle_gamma 68.365(9)
_cell_formula_units_Z 2
_cell_length_a 8.443(2)
_cell_length_b 8.859(2)
_cell_length_c 16.686(5)
_cell_measurement_reflns_used 2643
_cell_measurement_temperature 273
_cell_measurement_theta_max 27.47
_cell_measurement_theta_min 3.04
_cell_volume 1153.3(5)
_computing_cell_refinement CrystalClear
_computing_data_collection 'CrystalClear (Rigaku Inc., 2008)'
_computing_data_reduction CrystalClear
_computing_molecular_graphics 'CrystalStructure 4.0'
_computing_publication_material 'CrystalStructure 4.0 (Rigaku, 2010)'
_computing_structure_refinement 'SHELXL97 (Sheldrick, 2008)'
_computing_structure_solution 'Il Milione (Burla, et al., 2007)'
_diffrn_ambient_temperature 273
_diffrn_detector_area_resol_mean 7.111
_diffrn_measured_fraction_theta_full 0.984
_diffrn_measured_fraction_theta_max 0.984
_diffrn_measurement_device_type 'Rigaku Saturn724'
_diffrn_measurement_method \w
_diffrn_radiation_monochromator graphite
_diffrn_radiation_source 'fine-focus sealed tube'
_diffrn_radiation_type MoK\a
_diffrn_radiation_wavelength 0.71075
_diffrn_reflns_av_R_equivalents 0.0705
_diffrn_reflns_av_sigmaI/netI 0.0977
_diffrn_reflns_limit_h_max 10
_diffrn_reflns_limit_h_min -10
_diffrn_reflns_limit_k_max 11
_diffrn_reflns_limit_k_min -11
_diffrn_reflns_limit_l_max 21
_diffrn_reflns_limit_l_min -21
_diffrn_reflns_number 9519
_diffrn_reflns_theta_full 27.45
_diffrn_reflns_theta_max 27.45
_diffrn_reflns_theta_min 3.04
_exptl_absorpt_coefficient_mu 7.764
_exptl_absorpt_correction_T_max 0.8296
_exptl_absorpt_correction_T_min 0.5755
_exptl_absorpt_correction_type empirical
_exptl_absorpt_process_details
;
?
;
_exptl_crystal_colour brown
_exptl_crystal_density_diffrn 2.624
_exptl_crystal_density_method 'not measured'
_exptl_crystal_description platelet
_exptl_crystal_F_000 838
_exptl_crystal_size_max 0.080
_exptl_crystal_size_mid 0.060
_exptl_crystal_size_min 0.030
_refine_diff_density_max 0.890
_refine_diff_density_min -1.358
_refine_diff_density_rms 0.174
_refine_ls_extinction_method none
_refine_ls_goodness_of_fit_ref 0.902
_refine_ls_hydrogen_treatment constr
_refine_ls_matrix_type full
_refine_ls_number_parameters 229
_refine_ls_number_reflns 5193
_refine_ls_number_restraints 0
_refine_ls_restrained_S_all 0.902
_refine_ls_R_factor_all 0.0972
_refine_ls_R_factor_gt 0.0455
_refine_ls_shift/su_max 0.000
_refine_ls_shift/su_mean 0.000
_refine_ls_structure_factor_coef Fsqd
_refine_ls_weighting_details 'calc w=1/[\s^2^(Fo^2^)+(0.0443P)^2^+0.0000P] where P=(Fo^2^+2Fc^2^)/3'
_refine_ls_weighting_scheme calc
_refine_ls_wR_factor_gt 0.0993
_refine_ls_wR_factor_ref 0.1235
_reflns_number_gt 2485
_reflns_number_total 5193
_reflns_threshold_expression >2sigma(I)
_cod_data_source_file shirahata_rev_crystals-02-00393-s001_DC191.cif
_cod_data_source_block 7_CPDTSES-I3_chateigner_1508456
_cod_original_cell_volume 1153.2(5)
_cod_database_code 1508456

loop_
_symmetry_equiv_pos_as_xyz
'x, y, z'
'-x, -y, -z'

loop_
_atom_site_label
_atom_site_type_symbol
_atom_site_fract_x
_atom_site_fract_y
_atom_site_fract_z
_atom_site_U_iso_or_equiv
_atom_site_adp_type
_atom_site_occupancy
_atom_site_symmetry_multiplicity
_atom_site_calc_flag
_atom_site_refinement_flags
Se1 Se 0.37039(12) 0.89831(12) 0.20161(5) 0.0567(3) Uani 1 1 d .
Se2 Se 0.69487(14) 0.51354(12) 0.16952(6) 0.0650(3) Uani 1 1 d .
S1 S 0.2965(3) 0.7010(3) 0.35014(12) 0.0467(6) Uani 1 1 d .
S2 S 0.5653(3) 0.3893(3) 0.32905(13) 0.0545(6) Uani 1 1 d .
S3 S 0.1976(3) 0.5435(3) 0.51658(12) 0.0463(6) Uani 1 1 d .
S4 S 0.4721(3) 0.2287(2) 0.49636(12) 0.0464(5) Uani 1 1 d .
S5 S 0.0827(3) 0.3872(3) 0.66672(12) 0.0461(6) Uani 1 1 d .
S6 S 0.3553(3) 0.0648(3) 0.64223(12) 0.0499(6) Uani 1 1 d .
C1 C 0.4497(16) 0.8273(16) 0.0974(6) 0.089(4) Uani 1 1 d .
H1A H 0.3572 0.8814 0.0579 0.107 Uiso 1 1 calc R
H1B H 0.5415 0.8648 0.0828 0.107 Uiso 1 1 calc R
C2 C 0.5122(15) 0.6470(15) 0.0910(5) 0.080(3) Uani 1 1 d .
H2A H 0.5531 0.6275 0.0372 0.096 Uiso 1 1 calc R
H2B H 0.4168 0.6114 0.0979 0.096 Uiso 1 1 calc R
C3 C 0.4254(10) 0.6955(11) 0.2676(4) 0.044(2) Uani 1 1 d .
C4 C 0.5482(12) 0.5511(10) 0.2577(5) 0.049(2) Uani 1 1 d .
C5 C 0.4029(10) 0.4979(10) 0.3873(4) 0.0418(19) Uani 1 1 d .
C6 C 0.3609(10) 0.4314(10) 0.4595(4) 0.0401(19) Uani 1 1 d .
C7 C 0.2158(10) 0.3780(10) 0.5859(4) 0.042(2) Uani 1 1 d .
C8 C 0.3392(10) 0.2338(10) 0.5753(4) 0.042(2) Uani 1 1 d .
C9 C 0.1940(9) 0.1787(9) 0.7040(4) 0.0381(18) Uani 1 1 d .
C10 C 0.1568(9) 0.1140(9) 0.7726(4) 0.0353(18) Uani 1 1 d .
C11 C 0.0271(10) 0.2095(10) 0.8315(4) 0.045(2) Uani 1 1 d .
H11A H 0.0447 0.3082 0.8415 0.053 Uiso 1 1 calc R
H11B H -0.0888 0.2383 0.8111 0.053 Uiso 1 1 calc R
C12 C 0.0641(12) 0.0895(11) 0.9075(5) 0.069(3) Uani 1 1 d .
H12A H 0.1271 0.1202 0.9471 0.082 Uiso 1 1 calc R
H12B H -0.0420 0.0907 0.9307 0.082 Uiso 1 1 calc R
C13 C 0.1629(18) -0.0716(12) 0.8863(6) 0.110(5) Uani 1 1 d .
H13A H 0.0893 -0.1332 0.8839 0.132 Uiso 1 1 calc R
H13B H 0.2506 -0.1280 0.9278 0.132 Uiso 1 1 calc R
C14 C 0.2445(12) -0.0660(10) 0.8073(5) 0.054(2) Uani 1 1 d .
H14A H 0.2231 -0.1385 0.7726 0.065 Uiso 1 1 calc R
H14B H 0.3666 -0.0956 0.8144 0.065 Uiso 1 1 calc R
I1 I 0.0000 0.5000 0.0000 0.0504(2) Uani 1 2 d S
I2 I 0.25496(9) 0.32333(8) 0.12768(4) 0.0781(3) Uani 1 1 d .
I3 I 0.0000 0.0000 0.5000 0.0564(3) Uani 1 2 d S
I4 I 0.10971(9) 0.16757(8) 0.36403(4) 0.0736(2) Uani 1 1 d .

loop_
_atom_site_aniso_label
_atom_site_aniso_U_11
_atom_site_aniso_U_22
_atom_site_aniso_U_33
_atom_site_aniso_U_23
_atom_site_aniso_U_13
_atom_site_aniso_U_12
Se1 0.0683(6) 0.0605(6) 0.0448(5) 0.0130(5) 0.0042(4) -0.0329(5)
Se2 0.0988(8) 0.0556(6) 0.0516(5) -0.0158(5) 0.0450(5) -0.0394(6)
S1 0.0457(13) 0.0522(13) 0.0379(11) 0.0049(10) 0.0140(9) -0.0158(11)
S2 0.0837(17) 0.0385(12) 0.0460(12) -0.0103(10) 0.0358(12) -0.0271(12)
S3 0.0457(12) 0.0465(12) 0.0363(11) 0.0088(10) 0.0136(9) -0.0085(10)
S4 0.0631(14) 0.0374(11) 0.0379(11) -0.0065(9) 0.0232(10) -0.0173(11)
S5 0.0430(12) 0.0470(12) 0.0359(11) 0.0102(10) 0.0148(9) -0.0062(10)
S6 0.0752(16) 0.0361(11) 0.0367(11) -0.0059(9) 0.0242(11) -0.0183(11)
C1 0.113(10) 0.110(10) 0.045(6) 0.003(6) 0.017(6) -0.045(8)
C2 0.130(10) 0.112(10) 0.030(5) -0.024(6) 0.016(5) -0.077(8)
C3 0.053(5) 0.055(5) 0.031(4) 0.002(4) 0.007(4) -0.031(5)
C4 0.080(6) 0.048(5) 0.040(4) -0.015(4) 0.030(4) -0.047(5)
C5 0.056(5) 0.041(5) 0.035(4) -0.008(4) 0.010(4) -0.024(4)
C6 0.042(5) 0.044(5) 0.034(4) -0.002(4) 0.017(3) -0.016(4)
C7 0.049(5) 0.044(5) 0.030(4) 0.006(4) 0.011(4) -0.017(4)
C8 0.055(5) 0.039(5) 0.032(4) 0.004(4) 0.014(4) -0.019(4)
C9 0.040(4) 0.034(4) 0.037(4) -0.002(4) 0.007(3) -0.011(4)
C10 0.034(4) 0.035(4) 0.034(4) 0.001(3) 0.006(3) -0.010(3)
C11 0.052(5) 0.052(5) 0.032(4) 0.008(4) 0.016(4) -0.024(4)
C12 0.083(7) 0.061(7) 0.040(5) 0.011(5) 0.020(5) -0.006(6)
C13 0.184(13) 0.045(6) 0.065(7) 0.010(6) 0.061(8) -0.006(8)
C14 0.094(7) 0.044(5) 0.038(5) -0.009(4) 0.022(5) -0.040(5)
I1 0.0605(5) 0.0392(4) 0.0441(4) -0.0024(4) 0.0178(4) -0.0105(4)
I2 0.0803(5) 0.0589(4) 0.0781(5) 0.0181(4) -0.0056(4) -0.0124(4)
I3 0.0453(5) 0.0472(5) 0.0678(6) -0.0080(4) 0.0164(4) -0.0067(4)
I4 0.0796(5) 0.0569(4) 0.0780(5) -0.0068(4) 0.0372(4) -0.0185(4)

loop_
_atom_type_symbol
_atom_type_description
_atom_type_scat_dispersion_real
_atom_type_scat_dispersion_imag
_atom_type_scat_source
C C 0.0033 0.0016 'International Tables Vol C Tables 4.2.6.8 and 6.1.1.4'
H H 0.0000 0.0000 'International Tables Vol C Tables 4.2.6.8 and 6.1.1.4'
I I -0.4742 1.8119 'International Tables Vol C Tables 4.2.6.8 and 6.1.1.4'
S S 0.1246 0.1234 'International Tables Vol C Tables 4.2.6.8 and 6.1.1.4'
Se Se -0.0929 2.2259 'International Tables Vol C Tables 4.2.6.8 and 6.1.1.4'

loop_
_geom_angle_atom_site_label_1
_geom_angle_atom_site_label_2
_geom_angle_atom_site_label_3
_geom_angle
_geom_angle_site_symmetry_1
_geom_angle_site_symmetry_3
C3 Se1 C1 102.1(4) . .
C4 Se2 C2 93.4(4) . .
C5 S1 C3 95.3(4) . .
C5 S2 C4 96.2(4) . .
C6 S3 C7 93.9(4) . .
C8 S4 C6 93.8(4) . .
C7 S5 C9 93.3(4) . .
C8 S6 C9 93.9(4) . .
C2 C1 Se1 116.8(7) . .
C2 C1 H1A 108.1 . .
Se1 C1 H1A 108.1 . .
C2 C1 H1B 108.1 . .
Se1 C1 H1B 108.1 . .
H1A C1 H1B 107.3 . .
C1 C2 Se2 114.6(7) . .
C1 C2 H2A 108.6 . .
Se2 C2 H2A 108.6 . .
C1 C2 H2B 108.6 . .
Se2 C2 H2B 108.6 . .
H2A C2 H2B 107.6 . .
C4 C3 S1 116.9(6) . .
C4 C3 Se1 128.2(6) . .
S1 C3 Se1 114.9(5) . .
C3 C4 S2 116.7(6) . .
C3 C4 Se2 124.3(6) . .
S2 C4 Se2 119.0(5) . .
C6 C5 S2 123.4(6) . .
C6 C5 S1 121.9(6) . .
S2 C5 S1 114.8(4) . .
C5 C6 S3 122.3(6) . .
C5 C6 S4 121.0(6) . .
S3 C6 S4 116.7(4) . .
C8 C7 S3 117.4(6) . .
C8 C7 S5 118.7(6) . .
S3 C7 S5 123.9(5) . .
C7 C8 S4 117.8(6) . .
C7 C8 S6 118.2(6) . .
S4 C8 S6 124.0(5) . .
C10 C9 S6 122.5(6) . .
C10 C9 S5 122.0(6) . .
S6 C9 S5 115.5(4) . .
C9 C10 C11 124.7(7) . .
C9 C10 C14 124.7(7) . .
C11 C10 C14 110.4(6) . .
C12 C11 C10 103.1(6) . .
C12 C11 H11A 111.1 . .
C10 C11 H11A 111.1 . .
C12 C11 H11B 111.1 . .
C10 C11 H11B 111.1 . .
H11A C11 H11B 109.1 . .
C13 C12 C11 108.4(7) . .
C13 C12 H12A 110.0 . .
C11 C12 H12A 110.0 . .
C13 C12 H12B 110.0 . .
C11 C12 H12B 110.0 . .
H12A C12 H12B 108.4 . .
C12 C13 C14 112.2(8) . .
C12 C13 H13A 109.2 . .
C14 C13 H13A 109.2 . .
C12 C13 H13B 109.2 . .
C14 C13 H13B 109.2 . .
H13A C13 H13B 107.9 . .
C13 C14 C10 102.8(7) . .
C13 C14 H14A 111.2 . .
C10 C14 H14A 111.2 . .
C13 C14 H14B 111.2 . .
C10 C14 H14B 111.2 . .
H14A C14 H14B 109.1 . .
I2 I1 I2 180.0 . 2_565
I4 I3 I4 180.0 2_556 .

loop_
_geom_bond_atom_site_label_1
_geom_bond_atom_site_label_2
_geom_bond_distance
_geom_bond_site_symmetry_2
Se1 C3 1.908(8) .
Se1 C1 1.941(10) .
Se2 C4 1.894(8) .
Se2 C2 1.962(11) .
S1 C5 1.736(8) .
S1 C3 1.745(8) .
S2 C5 1.719(8) .
S2 C4 1.730(8) .
S3 C6 1.722(8) .
S3 C7 1.732(7) .
S4 C8 1.720(7) .
S4 C6 1.738(8) .
S5 C7 1.740(7) .
S5 C9 1.781(7) .
S6 C8 1.736(7) .
S6 C9 1.766(8) .
C1 C2 1.501(14) .
C1 H1A 0.9700 .
C1 H1B 0.9700 .
C2 H2A 0.9700 .
C2 H2B 0.9700 .
C3 C4 1.342(11) .
C5 C6 1.388(10) .
C7 C8 1.346(10) .
C9 C10 1.316(10) .
C10 C11 1.536(10) .
C10 C14 1.540(10) .
C11 C12 1.523(10) .
C11 H11A 0.9700 .
C11 H11B 0.9700 .
C12 C13 1.443(12) .
C12 H12A 0.9700 .
C12 H12B 0.9700 .
C13 C14 1.489(12) .
C13 H13A 0.9700 .
C13 H13B 0.9700 .
C14 H14A 0.9700 .
C14 H14B 0.9700 .
I1 I2 2.9155(9) .
I1 I2 2.9155(9) 2_565
I3 I4 2.9174(9) 2_556
I3 I4 2.9175(9) .
